data_9016226
loop_
_publ_author_name
'Bojar, H. P.'
'Walter, F.'
'Hauzenberger, C.'
'Postl, W.'

_publ_section_title
;
 Klochite, K_2(Fe2+Fe3+)Zn3[Si12O30], a new milarite-type mineral species
 from the Kloch volcano, Styria, Austria
;
_journal_name_full 'The Canadian Mineralogist'
_journal_page_first 1115
_journal_page_last 1124
_journal_paper_doi 10.3749/canmin.49.4.1115
_journal_volume 49
_journal_year 2011
_chemical_compound_source 'Kloch volcano, Bad Radkersburg district, Styria, Austria'
_chemical_formula_sum 'Fe1.74 K0.81 Mn0.26 Na0.35 O30 Si12 Zn2.79'
_chemical_name_mineral Klochite
_space_group_IT_number 192
_symmetry_space_group_name_Hall '-P 6 2c'
_symmetry_space_group_name_H-M 'P 6/m c c'
_cell_angle_alpha 90
_cell_angle_beta 90
_cell_angle_gamma 120
_cell_formula_units_Z 2
_cell_length_a 10.120
_cell_length_b 10.120
_cell_length_c 14.298
_cell_volume 1268.139
_database_code_amcsd 0018643
_exptl_crystal_density_diffrn 3.013
_cod_original_formula_sum 'K.81 Na.35 (Fe1.74 Mn.26) Zn2.79 Si12 O30'
_cod_database_code 9016226

loop_
_space_group_symop_operation_xyz
x,y,z
-x,-x+y,1/2+z
x,x-y,1/2-z
-x+y,-x,-z
x-y,x,z
-y,-x,1/2+z
y,x,1/2-z
y,-x+y,-z
-y,x-y,z
x-y,-y,1/2+z
-x+y,y,1/2-z
x,y,-z
-x,-y,z
x,x-y,1/2+z
-x,-x+y,1/2-z
x-y,x,-z
-x+y,-x,z
y,x,1/2+z
-y,-x,1/2-z
-y,x-y,-z
y,-x+y,z
-x+y,y,1/2+z
x-y,-y,1/2-z
-x,-y,-z

loop_
_atom_site_aniso_label
_atom_site_aniso_U_11
_atom_site_aniso_U_22
_atom_site_aniso_U_33
_atom_site_aniso_U_12
_atom_site_aniso_U_13
_atom_site_aniso_U_23
KC 0.01400 0.01400 0.01000 0.00690 0.00000 0.00000
NaC 0.01400 0.01400 0.01000 0.00690 0.00000 0.00000
FeA 0.00710 0.00710 0.00470 0.00350 0.00000 0.00000
MnA 0.00710 0.00710 0.00470 0.00350 0.00000 0.00000
ZnT2 0.00960 0.00740 0.00640 0.00370 0.00000 0.00000
SiT1 0.00840 0.01070 0.00480 0.00490 -0.00030 -0.00060
O1 0.01600 0.02000 0.00500 0.00900 0.00000 0.00000
O2 0.01800 0.02000 0.01030 0.01350 -0.00170 -0.00110
O3 0.01190 0.01160 0.00810 0.00630 0.00010 -0.00050

loop_
_atom_site_label
_atom_site_fract_x
_atom_site_fract_y
_atom_site_fract_z
_atom_site_occupancy
_atom_site_U_iso_or_equiv
_atom_site_type_symbol
_atom_site_attached_hydrogens
KC 0.00000 0.00000 0.25000 0.81000 0.01300 K 0
NaC 0.00000 0.00000 0.25000 0.19000 0.01300 Na 0
NaB 0.33333 0.66667 0.00000 0.08000 0.03000 Na 0
FeA 0.33333 0.66667 0.25000 0.87000 0.00630 Fe 0
MnA 0.33333 0.66667 0.25000 0.13000 0.00630 Mn 0
ZnT2 0.50000 0.00000 0.25000 0.93000 0.00810 Zn 0
SiT1 0.11653 0.35251 0.10978 1.00000 0.00790 Si 0
O1 0.13030 0.39110 0.00000 1.00000 0.01350 O 0
O2 0.22110 0.27730 0.13540 1.00000 0.01460 O 0
O3 0.15860 0.49930 0.17200 1.00000 0.01030 O 0

loop_
_cod_changelog_entry_id
_cod_changelog_entry_author
_cod_changelog_entry_date
_cod_changelog_entry_text
1
;cod-tools version 3.8.0
Id: cif_guess_AMCSD_atom_types 9581 2023-05-17 12:35:41Z saulius
;
2023-05-23T09:21:48+03:00
;Derived atom types and hydrogen counts
from atom names that follow the AMCSD naming convention
(Wat == water, O-H == hydroxyl).
;

loop_
_cod_related_entry_id
_cod_related_entry_database
_cod_related_entry_code
1 AMCSD 0018643
